data_7219999
loop_
_publ_author_name
'Lin, Xiao-Ming'
'Ding, Yu-Jia'
'Liang, Shui-Mei'
'Ge, Si-Xiao'
'Wei, Lei-Ming'
'Xie, Ji-Qing'
'Zhang, Gang'
'Cai, Yue-Peng'

_publ_section_title
;
 Two series of Ln(iii)--Ag(i) heterometallic--organic frameworks
 constructed from isonicotinate and 2,2&#x2032;-biphenyldicarboxylate:
 synthesis, structure and photoluminescence properties
;
_journal_issue 20
_journal_name_full CrystEngComm
_journal_page_first 3800
_journal_paper_doi 10.1039/C5CE00478K
_journal_volume 17
_journal_year 2015
_chemical_formula_moiety 'C40 H32 Ag Eu2 N2 O16, 2(N0.50 O1.50), 2(H O0.50), 2(H O0.50)'
_chemical_formula_sum 'C40 H36 Ag Eu2 N3 O21'
_chemical_formula_weight 1306.51
_chemical_name_systematic
; 
 ? 
;
_space_group_IT_number 15
_symmetry_cell_setting monoclinic
_symmetry_space_group_name_Hall '-C 2yc'
_symmetry_space_group_name_H-M 'C 1 2/c 1'
_atom_sites_solution_hydrogens geom
_atom_sites_solution_primary direct
_atom_sites_solution_secondary difmap
_audit_creation_method SHELXL-97
_audit_update_record
;
2015-03-11 deposited with the CCDC.
2015-03-16 downloaded from the CCDC.
;
_cell_angle_alpha 90.00
_cell_angle_beta 103.0870(10)
_cell_angle_gamma 90.00
_cell_formula_units_Z 4
_cell_length_a 23.964(2)
_cell_length_b 8.7801(7)
_cell_length_c 23.820(2)
_cell_measurement_reflns_used 4294
_cell_measurement_temperature 293(2)
_cell_measurement_theta_max 23.33
_cell_measurement_theta_min 2.18
_cell_volume 4881.7(7)
_computing_structure_refinement 'SHELXL-97 (Sheldrick, 2008)'
_computing_structure_solution 'SHELXS-97 (Sheldrick, 2008)'
_diffrn_ambient_temperature 293(2)
_diffrn_measured_fraction_theta_full 0.997
_diffrn_measured_fraction_theta_max 0.997
_diffrn_measurement_device_type 'Bruker APEX-II CCD'
_diffrn_measurement_method '\f and \w scans'
_diffrn_radiation_monochromator graphite
_diffrn_radiation_source 'fine-focus sealed tube'
_diffrn_radiation_type MoK\a
_diffrn_radiation_wavelength 0.71073
_diffrn_reflns_av_R_equivalents 0.0209
_diffrn_reflns_av_sigmaI/netI 0.0228
_diffrn_reflns_limit_h_max 23
_diffrn_reflns_limit_h_min -26
_diffrn_reflns_limit_k_max 9
_diffrn_reflns_limit_k_min -9
_diffrn_reflns_limit_l_max 26
_diffrn_reflns_limit_l_min -26
_diffrn_reflns_number 10288
_diffrn_reflns_theta_full 23.34
_diffrn_reflns_theta_max 23.34
_diffrn_reflns_theta_min 1.74
_exptl_absorpt_coefficient_mu 3.014
_exptl_absorpt_correction_T_max 0.7526
_exptl_absorpt_correction_T_min 0.6606
_exptl_crystal_colour colorless
_exptl_crystal_density_diffrn 1.778
_exptl_crystal_density_method 'not measured'
_exptl_crystal_description block
_exptl_crystal_F_000 2552
_exptl_crystal_size_max 0.15
_exptl_crystal_size_mid 0.10
_exptl_crystal_size_min 0.10
_refine_diff_density_max 2.136
_refine_diff_density_min -1.378
_refine_diff_density_rms 0.220
_refine_ls_extinction_method none
_refine_ls_goodness_of_fit_ref 1.063
_refine_ls_hydrogen_treatment constr
_refine_ls_matrix_type full
_refine_ls_number_parameters 300
_refine_ls_number_reflns 3539
_refine_ls_number_restraints 10
_refine_ls_restrained_S_all 1.083
_refine_ls_R_factor_all 0.0636
_refine_ls_R_factor_gt 0.0549
_refine_ls_shift/su_max 0.000
_refine_ls_shift/su_mean 0.000
_refine_ls_structure_factor_coef Fsqd
_refine_ls_weighting_details 'calc w=1/[\s^2^(Fo^2^)+(0.0937P)^2^+119.0081P] where P=(Fo^2^+2Fc^2^)/3'
_refine_ls_weighting_scheme calc
_refine_ls_wR_factor_gt 0.1649
_refine_ls_wR_factor_ref 0.1728
_reflns_number_gt 2919
_reflns_number_total 3539
_reflns_threshold_expression >2sigma(I)
_cod_data_source_file c5ce00478k2.cif
_cod_data_source_block Eu
_cod_depositor_comments
;
The following automatic conversions were performed:

'_symmetry_cell_setting' value 'Monoclinic' changed to 'monoclinic'
according to
/usr/data/users/saulius/crontab/automatic-downloads/rss-feeds/RSC/lib/dictionaries/cif_core.dic
dictionary named 'cif_core.dic' version 2.4.2 from 2011-04-26.

Automatic conversion script
Id: cif_fix_values 3105 2015-03-04 15:46:00Z robertas 

 Adding full bibliography for 7219998--7220003.cif.
;
_cod_original_cell_volume 4881.9(7)
_cod_original_sg_symbol_H-M C2/c
_cod_database_code 7219999

loop_
_symmetry_equiv_pos_as_xyz
'x, y, z'
'-x, y, -z+1/2'
'x+1/2, y+1/2, z'
'-x+1/2, y+1/2, -z+1/2'
'-x, -y, -z'
'x, -y, z-1/2'
'-x+1/2, -y+1/2, -z'
'x+1/2, -y+1/2, z-1/2'

loop_
_atom_site_label
_atom_site_type_symbol
_atom_site_fract_x
_atom_site_fract_y
_atom_site_fract_z
_atom_site_U_iso_or_equiv
_atom_site_adp_type
_atom_site_occupancy
_atom_site_symmetry_multiplicity
_atom_site_calc_flag
_atom_site_refinement_flags
_atom_site_disorder_group
Eu1 Eu 0.22929(2) 0.49895(5) 0.47853(2) 0.0279(2) Uani 1 1 d . .
Ag1 Ag 0.5000 0.4638(2) 0.2500 0.0742(5) Uani 1 2 d S .
C1 C 0.3189(4) 0.5105(10) 0.4126(4) 0.026(2) Uani 1 1 d . .
C2 C 0.3596(4) 0.4960(10) 0.3730(4) 0.031(2) Uani 1 1 d . .
C3 C 0.3940(4) 0.3700(13) 0.3735(5) 0.044(3) Uani 1 1 d . .
H3A H 0.3926 0.2904 0.3989 0.052 Uiso 1 1 calc R .
C4 C 0.4303(5) 0.3622(14) 0.3365(5) 0.051(3) Uani 1 1 d . .
H4A H 0.4526 0.2751 0.3370 0.061 Uiso 1 1 calc R .
C5 C 0.4007(5) 0.5950(13) 0.2982(5) 0.046(3) Uani 1 1 d . .
H5A H 0.4023 0.6715 0.2716 0.055 Uiso 1 1 calc R .
C6 C 0.3640(4) 0.6108(12) 0.3336(4) 0.037(2) Uani 1 1 d . .
H6A H 0.3417 0.6981 0.3316 0.044 Uiso 1 1 calc R .
C7 C 0.2120(4) 0.2268(10) 0.3953(4) 0.026(2) Uani 1 1 d . .
C8 C 0.2074(4) 0.1032(11) 0.3516(4) 0.030(2) Uani 1 1 d . .
C9 C 0.2482(5) 0.0893(13) 0.3195(4) 0.046(3) Uani 1 1 d . .
H9A H 0.2750 0.1664 0.3204 0.056 Uiso 1 1 calc R .
C10 C 0.2496(6) -0.0382(17) 0.2860(5) 0.062(4) Uani 1 1 d . .
H10A H 0.2775 -0.0466 0.2647 0.074 Uiso 1 1 calc R .
C11 C 0.2106(6) -0.1520(14) 0.2838(5) 0.059(4) Uani 1 1 d . .
H11A H 0.2128 -0.2391 0.2622 0.071 Uiso 1 1 calc R .
C12 C 0.1675(5) -0.1379(12) 0.3138(4) 0.046(3) Uani 1 1 d . .
H12A H 0.1399 -0.2137 0.3110 0.055 Uiso 1 1 calc R .
C13 C 0.1655(4) -0.0100(10) 0.3481(4) 0.031(2) Uani 1 1 d . .
C14 C 0.1184(4) 0.0079(9) 0.3797(4) 0.027(2) Uani 1 1 d . .
C15 C 0.0808(5) 0.1299(11) 0.3680(4) 0.039(2) Uani 1 1 d . .
H15A H 0.0858 0.2020 0.3410 0.047 Uiso 1 1 calc R .
C16 C 0.0368(5) 0.1474(13) 0.3949(5) 0.047(3) Uani 1 1 d . .
H16A H 0.0123 0.2306 0.3866 0.056 Uiso 1 1 calc R .
C17 C 0.0294(5) 0.0405(15) 0.4342(6) 0.051(3) Uani 1 1 d . .
H17A H -0.0007 0.0517 0.4526 0.061 Uiso 1 1 calc R .
C18 C 0.0655(4) -0.0844(13) 0.4474(5) 0.042(3) Uani 1 1 d . .
H18A H 0.0595 -0.1563 0.4741 0.050 Uiso 1 1 calc R .
C19 C 0.1112(4) -0.1008(11) 0.4198(4) 0.031(2) Uani 1 1 d . .
C20 C 0.1530(4) -0.2257(10) 0.4374(4) 0.026(2) Uani 1 1 d . .
N1 N 0.4352(4) 0.4720(12) 0.3003(4) 0.049(3) Uani 1 1 d . .
O1 O 0.2835(3) 0.6163(7) 0.4056(3) 0.0328(15) Uani 1 1 d . .
O1W O 0.1901(3) 0.5927(7) 0.5608(3) 0.0375(16) Uani 1 1 d . .
H1WA H 0.1823 0.6846 0.5508 0.045 Uiso 1 1 d R .
H1WB H 0.2205 0.5982 0.5873 0.045 Uiso 1 1 d R .
O2 O 0.3221(3) 0.4134(8) 0.4522(3) 0.0355(16) Uani 1 1 d . .
O2W O 0.1427(3) 0.3505(7) 0.4890(3) 0.0386(16) Uani 1 1 d . .
H2WA H 0.1221 0.3297 0.4559 0.046 Uiso 1 1 d R .
H2WB H 0.1228 0.4030 0.5072 0.046 Uiso 1 1 d R .
O3 O 0.2018(3) 0.3624(7) 0.3802(3) 0.0368(16) Uani 1 1 d . .
O4 O 0.2277(3) 0.1920(7) 0.4472(2) 0.0300(15) Uani 1 1 d . .
O5 O 0.2028(3) -0.1919(7) 0.4634(3) 0.0303(15) Uani 1 1 d . .
O6 O 0.1389(3) -0.3615(8) 0.4266(3) 0.0407(17) Uani 1 1 d . .
O3W O 0.5443(10) 0.092(3) 0.3320(10) 0.098(7) Uiso 0.50 1 d P .
H3WA H 0.5531 0.1857 0.3348 0.118 Uiso 0.50 1 d PR .
H3WB H 0.5120 0.0859 0.3083 0.118 Uiso 0.50 1 d PR .
O4W O 0.3744(6) -0.0486(18) 0.2243(6) 0.042(3) Uiso 0.50 1 d P .
H4WA H 0.3883 -0.1242 0.2451 0.050 Uiso 0.50 1 d PR .
H4WB H 0.3595 0.0142 0.2437 0.050 Uiso 0.50 1 d PR .
N2 N -0.0088(8) -0.5273(19) 0.4850(8) 0.042(5) Uiso 0.50 1 d PDU 1
O7 O 0.0241(11) -0.505(3) 0.4497(12) 0.124(9) Uiso 0.50 1 d PDU 1
O8 O 0.0156(13) -0.516(4) 0.5312(9) 0.145(12) Uiso 0.50 1 d PDU 1
O9 O -0.0564(9) -0.556(4) 0.4593(13) 0.153(10) Uiso 0.50 1 d PDU 1

loop_
_atom_site_aniso_label
_atom_site_aniso_U_11
_atom_site_aniso_U_22
_atom_site_aniso_U_33
_atom_site_aniso_U_23
_atom_site_aniso_U_13
_atom_site_aniso_U_12
Eu1 0.0318(4) 0.0223(4) 0.0335(4) 0.00087(19) 0.0151(2) 0.00147(18)
Ag1 0.0556(9) 0.1137(13) 0.0711(10) 0.000 0.0517(8) 0.000
C1 0.028(5) 0.023(5) 0.032(5) -0.007(4) 0.016(4) -0.010(4)
C2 0.032(5) 0.032(6) 0.033(5) -0.005(4) 0.012(4) -0.005(4)
C3 0.046(6) 0.042(6) 0.054(6) 0.007(5) 0.032(5) 0.010(5)
C4 0.052(7) 0.050(7) 0.058(7) -0.002(6) 0.028(6) 0.009(6)
C5 0.055(7) 0.046(7) 0.044(6) 0.003(5) 0.028(5) -0.006(6)
C6 0.042(6) 0.034(6) 0.041(6) 0.003(5) 0.022(5) -0.001(5)
C7 0.028(5) 0.023(5) 0.031(5) -0.003(4) 0.014(4) -0.005(4)
C8 0.040(6) 0.025(5) 0.025(5) 0.004(4) 0.009(4) 0.003(4)
C9 0.066(7) 0.046(7) 0.037(6) 0.007(5) 0.034(5) 0.004(6)
C10 0.090(10) 0.062(8) 0.049(7) -0.001(6) 0.047(7) 0.011(8)
C11 0.109(11) 0.037(7) 0.037(6) -0.008(5) 0.030(7) 0.019(7)
C12 0.075(8) 0.025(6) 0.038(6) -0.008(5) 0.013(6) -0.001(5)
C13 0.041(6) 0.028(6) 0.022(5) 0.003(4) 0.005(4) 0.007(4)
C14 0.028(5) 0.023(5) 0.031(5) 0.000(4) 0.007(4) 0.002(4)
C15 0.052(7) 0.025(5) 0.037(6) 0.004(4) 0.003(5) 0.008(5)
C16 0.038(6) 0.039(6) 0.061(7) -0.002(6) 0.004(5) 0.016(5)
C17 0.029(6) 0.055(7) 0.073(8) -0.002(7) 0.020(6) 0.011(5)
C18 0.038(6) 0.038(6) 0.053(6) 0.005(5) 0.018(5) 0.004(5)
C19 0.023(5) 0.027(5) 0.041(5) -0.007(4) 0.004(4) 0.001(4)
C20 0.030(5) 0.021(5) 0.030(5) 0.007(4) 0.015(4) 0.005(4)
N1 0.035(5) 0.070(7) 0.048(6) -0.003(5) 0.021(4) -0.008(5)
O1 0.040(4) 0.021(3) 0.045(4) 0.001(3) 0.025(3) 0.004(3)
O1W 0.047(4) 0.027(4) 0.044(4) -0.001(3) 0.021(3) -0.002(3)
O2 0.040(4) 0.033(4) 0.041(4) 0.006(3) 0.023(3) 0.002(3)
O2W 0.037(4) 0.029(4) 0.053(4) 0.000(3) 0.016(3) -0.002(3)
O3 0.052(4) 0.023(4) 0.035(4) 0.000(3) 0.010(3) -0.002(3)
O4 0.040(4) 0.027(4) 0.024(4) 0.000(3) 0.011(3) 0.001(3)
O5 0.028(4) 0.026(4) 0.036(4) 0.004(3) 0.007(3) 0.003(3)
O6 0.038(4) 0.025(4) 0.056(4) 0.004(3) 0.004(3) 0.002(3)

loop_
_atom_type_symbol
_atom_type_description
_atom_type_scat_dispersion_real
_atom_type_scat_dispersion_imag
_atom_type_scat_source
C C 0.0033 0.0016 'International Tables Vol C Tables 4.2.6.8 and 6.1.1.4'
H H 0.0000 0.0000 'International Tables Vol C Tables 4.2.6.8 and 6.1.1.4'
N N 0.0061 0.0033 'International Tables Vol C Tables 4.2.6.8 and 6.1.1.4'
O O 0.0106 0.0060 'International Tables Vol C Tables 4.2.6.8 and 6.1.1.4'
Ag Ag -0.8971 1.1015 'International Tables Vol C Tables 4.2.6.8 and 6.1.1.4'
Eu Eu -0.1578 3.6682 'International Tables Vol C Tables 4.2.6.8 and 6.1.1.4'

loop_
_geom_angle_atom_site_label_1
_geom_angle_atom_site_label_2
_geom_angle_atom_site_label_3
_geom_angle
_geom_angle_site_symmetry_1
_geom_angle_site_symmetry_3
O4 Eu1 O1W 80.4(2) 7_556 .
O4 Eu1 O2W 78.3(2) 7_556 .
O1W Eu1 O2W 68.1(2) . .
O4 Eu1 O5 87.2(2) 7_556 7_556
O1W Eu1 O5 70.2(2) . 7_556
O2W Eu1 O5 137.4(2) . 7_556
O4 Eu1 O6 147.0(2) 7_556 1_565
O1W Eu1 O6 78.1(2) . 1_565
O2W Eu1 O6 70.6(2) . 1_565
O5 Eu1 O6 108.3(2) 7_556 1_565
O4 Eu1 O2 74.5(2) 7_556 .
O1W Eu1 O2 142.4(2) . .
O2W Eu1 O2 131.0(2) . .
O5 Eu1 O2 81.0(2) 7_556 .
O6 Eu1 O2 135.4(2) 1_565 .
O4 Eu1 O3 108.2(2) 7_556 .
O1W Eu1 O3 143.3(2) . .
O2W Eu1 O3 78.6(2) . .
O5 Eu1 O3 143.8(2) 7_556 .
O6 Eu1 O3 76.6(2) 1_565 .
O2 Eu1 O3 72.4(2) . .
O4 Eu1 O1 123.5(2) 7_556 .
O1W Eu1 O1 136.5(2) . .
O2W Eu1 O1 145.1(2) . .
O5 Eu1 O1 75.1(2) 7_556 .
O6 Eu1 O1 89.1(2) 1_565 .
O2 Eu1 O1 50.2(2) . .
O3 Eu1 O1 69.0(2) . .
O4 Eu1 O5 142.48(19) 7_556 1_565
O1W Eu1 O5 70.5(2) . 1_565
O2W Eu1 O5 110.4(2) . 1_565
O5 Eu1 O5 61.3(2) 7_556 1_565
O6 Eu1 O5 47.7(2) 1_565 1_565
O2 Eu1 O5 116.04(19) . 1_565
O3 Eu1 O5 109.29(19) . 1_565
O1 Eu1 O5 70.30(18) . 1_565
O4 Eu1 O4 61.2(2) 7_556 .
O1W Eu1 O4 122.88(19) . .
O2W Eu1 O4 64.2(2) . .
O5 Eu1 O4 139.40(19) 7_556 .
O6 Eu1 O4 112.0(2) 1_565 .
O2 Eu1 O4 67.1(2) . .
O3 Eu1 O4 47.49(19) . .
O1 Eu1 O4 100.48(18) . .
O5 Eu1 O4 156.06(18) 1_565 .
O4 Eu1 C20 152.0(2) 7_556 1_565
O1W Eu1 C20 71.7(2) . 1_565
O2W Eu1 C20 89.7(2) . 1_565
O5 Eu1 C20 84.8(2) 7_556 1_565
O6 Eu1 C20 23.6(2) 1_565 1_565
O2 Eu1 C20 130.1(2) . 1_565
O3 Eu1 C20 93.7(2) . 1_565
O1 Eu1 C20 80.0(2) . 1_565
O5 Eu1 C20 24.1(2) 1_565 1_565
O4 Eu1 C20 134.9(2) . 1_565
O4 Eu1 C7 84.8(2) 7_556 .
O1W Eu1 C7 138.0(2) . .
O2W Eu1 C7 70.5(2) . .
O5 Eu1 C7 148.1(2) 7_556 .
O6 Eu1 C7 94.8(2) 1_565 .
O2 Eu1 C7 67.1(2) . .
O3 Eu1 C7 23.6(2) . .
O1 Eu1 C7 83.8(2) . .
O5 Eu1 C7 132.8(2) 1_565 .
O4 Eu1 C7 23.9(2) . .
C20 Eu1 C7 115.1(2) 1_565 .
O4 Eu1 H1WA 96.6 7_556 .
O1W Eu1 H1WA 17.4 . .
O2W Eu1 H1WA 77.5 . .
O5 Eu1 H1WA 64.6 7_556 .
O6 Eu1 H1WA 66.5 1_565 .
O2 Eu1 H1WA 145.0 . .
O3 Eu1 H1WA 140.9 . .
O1 Eu1 H1WA 120.8 . .
O5 Eu1 H1WA 53.1 1_565 .
O4 Eu1 H1WA 138.3 . .
C20 Eu1 H1WA 55.9 1_565 .
C7 Eu1 H1WA 147.0 . .
O4 Eu1 H1WB 69.9 7_556 .
O1W Eu1 H1WB 17.4 . .
O2W Eu1 H1WB 80.3 . .
O5 Eu1 H1WB 57.2 7_556 .
O6 Eu1 H1WB 93.8 1_565 .
O2 Eu1 H1WB 125.0 . .
O3 Eu1 H1WB 158.7 . .
O1 Eu1 H1WB 130.6 . .
O5 Eu1 H1WB 75.7 1_565 .
O4 Eu1 H1WB 123.4 . .
C20 Eu1 H1WB 83.4 1_565 .
C7 Eu1 H1WB 144.7 . .
H1WA Eu1 H1WB 27.9 . .
N1 Ag1 N1 176.2(6) 2_655 .
O1 C1 O2 121.9(8) . .
O1 C1 C2 119.9(8) . .
O2 C1 C2 118.2(8) . .
C3 C2 C6 116.8(10) . .
C3 C2 C1 122.1(9) . .
C6 C2 C1 121.1(9) . .
C2 C3 C4 119.9(11) . .
C2 C3 H3A 120.1 . .
C4 C3 H3A 120.1 . .
N1 C4 C3 123.1(11) . .
N1 C4 H4A 118.4 . .
C3 C4 H4A 118.4 . .
C6 C5 N1 122.3(10) . .
C6 C5 H5A 118.8 . .
N1 C5 H5A 118.8 . .
C5 C6 C2 120.1(10) . .
C5 C6 H6A 119.9 . .
C2 C6 H6A 119.9 . .
O4 C7 O3 120.9(8) . .
O4 C7 C8 118.2(8) . .
O3 C7 C8 120.9(8) . .
O4 C7 Eu1 65.4(5) . .
O3 C7 Eu1 55.6(5) . .
C8 C7 Eu1 174.1(6) . .
C9 C8 C13 119.7(9) . .
C9 C8 C7 120.2(9) . .
C13 C8 C7 119.7(8) . .
C8 C9 C10 120.3(11) . .
C8 C9 H9A 119.8 . .
C10 C9 H9A 119.8 . .
C11 C10 C9 120.8(11) . .
C11 C10 H10A 119.6 . .
C9 C10 H10A 119.6 . .
C10 C11 C12 120.0(10) . .
C10 C11 H11A 120.0 . .
C12 C11 H11A 120.0 . .
C11 C12 C13 120.0(11) . .
C11 C12 H12A 120.0 . .
C13 C12 H12A 120.0 . .
C12 C13 C8 119.1(10) . .
C12 C13 C14 120.4(9) . .
C8 C13 C14 120.5(8) . .
C15 C14 C19 119.5(9) . .
C15 C14 C13 120.6(9) . .
C19 C14 C13 119.9(8) . .
C16 C15 C14 122.0(10) . .
C16 C15 H15A 119.0 . .
C14 C15 H15A 119.0 . .
C17 C16 C15 118.7(10) . .
C17 C16 H16A 120.6 . .
C15 C16 H16A 120.6 . .
C16 C17 C18 121.8(10) . .
C16 C17 H17A 119.1 . .
C18 C17 H17A 119.1 . .
C17 C18 C19 119.1(10) . .
C17 C18 H18A 120.5 . .
C19 C18 H18A 120.5 . .
C14 C19 C18 118.9(9) . .
C14 C19 C20 121.6(8) . .
C18 C19 C20 119.4(9) . .
O6 C20 O5 120.8(8) . .
O6 C20 C19 121.0(8) . .
O5 C20 C19 118.2(8) . .
O6 C20 Eu1 54.9(5) . 1_545
O5 C20 Eu1 66.0(5) . 1_545
C19 C20 Eu1 174.0(6) . 1_545
C4 N1 C5 117.8(9) . .
C4 N1 Ag1 121.2(8) . .
C5 N1 Ag1 120.9(8) . .
C1 O1 Eu1 92.5(5) . .
Eu1 O1W H1WA 101.0 . .
Eu1 O1W H1WB 100.9 . .
H1WA O1W H1WB 104.5 . .
C1 O2 Eu1 94.4(5) . .
Eu1 O2W H2WA 109.8 . .
Eu1 O2W H2WB 109.9 . .
H2WA O2W H2WB 108.4 . .
C7 O3 Eu1 100.8(5) . .
C7 O4 Eu1 148.8(6) . 7_556
C7 O4 Eu1 90.7(5) . .
Eu1 O4 Eu1 118.8(2) 7_556 .
C20 O5 Eu1 148.6(6) . 7_556
C20 O5 Eu1 89.8(5) . 1_545
Eu1 O5 Eu1 118.7(2) 7_556 1_545
C20 O6 Eu1 101.4(6) . 1_545
H3WA O3W H3WB 106.5 . .
H4WA O4W H4WB 110.3 . .
O8 N2 N2 102(5) 5_546 5_546
O8 N2 O8 130(4) 5_546 .
N2 N2 O8 28(3) 5_546 .
O8 N2 O9 71(4) 5_546 .
N2 N2 O9 139(3) 5_546 .
O8 N2 O9 138.0(19) . .
O8 N2 O7 64(4) 5_546 .
N2 N2 O7 101(3) 5_546 .
O8 N2 O7 111.4(16) . .
O9 N2 O7 110.6(16) . .
O8 N2 O7 117(5) 5_546 5_546
N2 N2 O7 48(2) 5_546 5_546
O8 N2 O7 42.6(16) . 5_546
O9 N2 O7 97.2(18) . 5_546
O7 N2 O7 149.4(13) . 5_546
O8 O7 N2 25(2) 5_546 .
O8 O7 N2 41.3(14) 5_546 5_546
N2 O7 N2 30.6(13) . 5_546
N2 O8 O9 82(4) 5_546 5_546
N2 O8 N2 50(4) 5_546 .
O9 O8 N2 118(3) 5_546 .
N2 O8 O7 92(5) 5_546 5_546
O9 O8 O7 125(3) 5_546 5_546
N2 O8 O7 96(2) . 5_546
N2 O8 O8 34(3) 5_546 5_546
O9 O8 O8 108(3) 5_546 5_546
N2 O8 O8 15.6(15) . 5_546
O7 O8 O8 95(3) 5_546 5_546
O8 O9 N2 27(2) 5_546 .

loop_
_geom_bond_atom_site_label_1
_geom_bond_atom_site_label_2
_geom_bond_distance
_geom_bond_site_symmetry_2
Eu1 O4 2.486(6) 7_556
Eu1 O1W 2.497(6) .
Eu1 O2W 2.511(6) .
Eu1 O5 2.533(6) 7_556
Eu1 O6 2.552(7) 1_565
Eu1 O2 2.557(6) .
Eu1 O3 2.581(6) .
Eu1 O1 2.605(6) .
Eu1 O5 2.792(6) 1_565
Eu1 O4 2.794(6) .
Eu1 C20 3.056(9) 1_565
Eu1 C7 3.073(9) .
Eu1 H1WA 2.7871 .
Eu1 H1WB 2.7860 .
Ag1 N1 2.167(9) 2_655
Ag1 N1 2.167(9) .
C1 O1 1.243(11) .
C1 O2 1.261(11) .
C1 C2 1.508(14) .
C2 C3 1.377(14) .
C2 C6 1.396(14) .
C3 C4 1.376(15) .
C3 H3A 0.9300 .
C4 N1 1.315(15) .
C4 H4A 0.9300 .
C5 C6 1.357(14) .
C5 N1 1.354(15) .
C5 H5A 0.9300 .
C6 H6A 0.9300 .
C7 O4 1.246(11) .
C7 O3 1.252(11) .
C7 C8 1.491(13) .
C8 C9 1.376(14) .
C8 C13 1.401(14) .
C9 C10 1.380(18) .
C9 H9A 0.9300 .
C10 C11 1.361(19) .
C10 H10A 0.9300 .
C11 C12 1.388(17) .
C11 H11A 0.9300 .
C12 C13 1.397(14) .
C12 H12A 0.9300 .
C13 C14 1.499(14) .
C14 C15 1.387(13) .
C14 C19 1.388(13) .
C15 C16 1.359(15) .
C15 H15A 0.9300 .
C16 C17 1.366(17) .
C16 H16A 0.9300 .
C17 C18 1.388(16) .
C17 H17A 0.9300 .
C18 C19 1.407(13) .
C18 H18A 0.9300 .
C19 C20 1.480(13) .
C20 O6 1.250(11) .
C20 O5 1.249(11) .
C20 Eu1 3.056(9) 1_545
O1W H1WA 0.8501 .
O1W H1WB 0.8501 .
O2W H2WA 0.8499 .
O2W H2WB 0.8500 .
O4 Eu1 2.486(6) 7_556
O5 Eu1 2.533(6) 7_556
O5 Eu1 2.792(6) 1_545
O6 Eu1 2.552(7) 1_545
O3W H3WA 0.8500 .
O3W H3WB 0.8498 .
O4W H4WA 0.8500 .
O4W H4WB 0.8499 .
N2 O8 0.54(4) 5_546
N2 N2 0.88(3) 5_546
N2 O8 1.128(15) .
N2 O9 1.194(15) .
N2 O7 1.290(16) .
N2 O7 1.70(3) 5_546
O7 O8 1.16(4) 5_546
O7 N2 1.70(3) 5_546
O8 N2 0.54(4) 5_546
O8 O9 1.14(4) 5_546
O8 O7 1.16(4) 5_546
O8 O8 1.53(4) 5_546
O9 O8 1.14(4) 5_546
